data_1571831
loop_
_publ_author_name
'Carroll, Robert C.'
'Coles, Simon J.'

_publ_section_title
;
 Statistical optimization of guest uptake in crystalline sponges: grading
 structural outcomes.
;
_journal_coeditor_code LT5068
_journal_issue 4
_journal_name_full IUCrJ
_journal_paper_doi 10.1107/S2052252524004871
_journal_volume 11
_journal_year 2024
_chemical_formula_moiety 'C36 H24 I6 N12 Zn3'
_chemical_formula_sum 'C36 H24 I6 N12 Zn3'
_chemical_formula_weight 1582.18
_chemical_name_systematic catena-[bis(mu-2,4,6-tri(pyridin-4-yl)-1,3,5-triazine)-hexaiodo-tri-zinc
_space_group_crystal_system monoclinic
_space_group_IT_number 15
_space_group_name_Hall '-C 2yc'
_space_group_name_H-M_alt 'C 1 2/c 1'
_atom_sites_solution_hydrogens geom
_atom_sites_solution_primary dual
_audit_creation_date 2024-01-29
_audit_creation_method
;
Olex2 1.5-alpha
(compiled 2023.11.24 svn.r209d9fb2 for OlexSys, GUI svn.r6869)
;
_cell_angle_alpha 90
_cell_angle_beta 99.334(15)
_cell_angle_gamma 90
_cell_formula_units_Z 8
_cell_length_a 33.994(5)
_cell_length_b 15.0640(7)
_cell_length_c 29.295(5)
_cell_measurement_reflns_used 3407
_cell_measurement_temperature 100(2)
_cell_measurement_theta_max 67.8930
_cell_measurement_theta_min 2.6260
_cell_volume 14803(3)
_computing_cell_refinement 'CrysAlisPro 1.171.41.89a (Rigaku OD, 2020)'
_computing_data_collection 'CrysAlisPro 1.171.41.89a (Rigaku OD, 2020)'
_computing_data_reduction 'CrysAlisPro 1.171.41.89a (Rigaku OD, 2020)'
_computing_molecular_graphics 'Olex2 1.5-alpha (Dolomanov et al., 2009)'
_computing_publication_material 'Olex2 1.5-alpha (Dolomanov et al., 2009)'
_computing_structure_refinement 'SHELXL 2016/6 (Sheldrick, 2015)'
_computing_structure_solution 'SHELXT 2014/5 (Sheldrick, 2014)'
_diffrn_ambient_temperature 100(2)
_diffrn_detector 'hybrid pixel array detector'
_diffrn_detector_area_resol_mean 10
_diffrn_detector_dtime 0.000
_diffrn_detector_type 'Rigaku, HyPix 6000HE'
_diffrn_measured_fraction_theta_full 0.984
_diffrn_measured_fraction_theta_max 0.983
_diffrn_measurement_details
;
List of Runs (angles in degrees, time in seconds):

  # Type    Start    End  Width  t~exp~   \w     \q     \k     \f   Frames
--------------------------------------------------------------------------
  1  \w   -156.00-131.00   0.50   10.00    -- -103.00 -40.00-174.00   50
  2  \w   -112.00 -67.00   0.50   10.00    -- -103.00 125.00  60.00   90
  3  \w    -67.00 -41.00   0.50   10.00    -- -103.00  61.00   0.00   52
  4  \w    -61.00 -30.00   0.50   10.00    -- -103.00  61.00  60.00   62
  5  \w    -66.00 -39.00   0.50   10.00    -- -103.00  61.00 120.00   54
  6  \w    -55.00 -30.00   0.50   10.00    -- -103.00 125.00  60.00   50
  7  \w    -69.00 -44.00   0.50   10.00    -- -103.00  61.00 -90.00   50
  8  \w    -66.00 -30.00   0.50   10.00    -- -103.00  61.00-180.00   72
  9  \w    -65.00 -30.00   0.50   10.00    -- -103.00  61.00  90.00   70
 10  \w    -69.00 -44.00   0.50   10.00    -- -103.00  61.00 150.00   50
 11  \w     89.00 174.00   0.50   10.00    --  101.75  40.00 -20.00  170
 12  \w     34.00  72.00   0.50   10.00    --  101.75 -61.00 -90.00   76
 13  \w     31.00  80.00   0.50   10.00    --  101.75 -94.00  30.00   98
 14  \w     48.00 107.00   0.50   10.00    --  101.75 -77.00-150.00  118
 15  \w     29.00  65.00   0.50   10.00    --  101.75 -61.00-180.00   72
 16  \w    102.00 166.00   0.50   10.00    --  101.75  61.00 -90.00  128
 17  \w     29.00  83.00   0.50   10.00    --  101.75 -94.00-150.00  108
 18  \w     89.00 150.00   0.50   10.00    --  101.75  45.00 -90.00  122
 19  \w   -114.00 -34.00   0.50    0.50    --  -46.11 -40.00-174.00  160
 20  \w    -32.00  -7.00   0.50    0.50    --  -46.11  40.00 -20.00   50
 21  \w    -23.00  17.00   0.50    0.50    --   46.11 -40.00-174.00   80
 22  \w     37.00 112.00   0.50    0.50    --   46.11  40.00 -20.00  150
 23  \w    -23.00  24.00   0.50    0.50    --  -46.11  19.00 -30.00   94
 24  \w    -27.00  28.00   0.50    0.50    --   46.11 -19.00  30.00  110
;
_diffrn_measurement_device 'four-circle diffractometer'
_diffrn_measurement_device_details 'Rigaku Oxford Difffraction, UG2 \k goniometer'
_diffrn_measurement_device_type
; Rigaku 007HF equipped with Varimax confocal mirrors and a UG2 goniometer
 and HyPix 6000HE detector
;
_diffrn_measurement_method 'profile data from \w-scans'
_diffrn_measurement_specimen_support 'MiTeGen loops'
_diffrn_orient_matrix_type 'CrysAlisPro convention (1999,Acta A55,543-557)'
_diffrn_orient_matrix_UB_11 0.0056491000
_diffrn_orient_matrix_UB_12 0.0069721000
_diffrn_orient_matrix_UB_13 0.0531439000
_diffrn_orient_matrix_UB_21 0.0393653000
_diffrn_orient_matrix_UB_22 0.0507769000
_diffrn_orient_matrix_UB_23 -0.0000794000
_diffrn_orient_matrix_UB_31 -0.0230221000
_diffrn_orient_matrix_UB_32 0.0883983000
_diffrn_orient_matrix_UB_33 -0.0041088000
_diffrn_radiation_collimation 0.3
_diffrn_radiation_monochromator 'Varimax focusing mirrors'
_diffrn_radiation_probe x-ray
_diffrn_radiation_type 'Cu K\a'
_diffrn_radiation_wavelength 1.54184
_diffrn_reflns_av_R_equivalents 0.1134
_diffrn_reflns_av_unetI/netI 0.0853
_diffrn_reflns_Laue_measured_fraction_full 0.984
_diffrn_reflns_Laue_measured_fraction_max 0.983
_diffrn_reflns_limit_h_max 40
_diffrn_reflns_limit_h_min -40
_diffrn_reflns_limit_k_max 18
_diffrn_reflns_limit_k_min -9
_diffrn_reflns_limit_l_max 35
_diffrn_reflns_limit_l_min -35
_diffrn_reflns_number 43344
_diffrn_reflns_point_group_measured_fraction_full 0.984
_diffrn_reflns_point_group_measured_fraction_max 0.983
_diffrn_reflns_theta_full 67.684
_diffrn_reflns_theta_max 68.250
_diffrn_reflns_theta_min 2.635
_diffrn_source 'Rotating anode'
_diffrn_source_current 30.0
_diffrn_source_power 1.2
_diffrn_source_target Cu
_diffrn_source_type 'Rigaku 007 HF'
_diffrn_source_voltage 40.0
_exptl_absorpt_coefficient_mu 20.990
_exptl_absorpt_correction_T_max 0.337
_exptl_absorpt_correction_T_min 0.088
_exptl_absorpt_correction_type analytical
_exptl_absorpt_process_details
;
CrysAlisPro 1.171.41.89a (Rigaku Oxford Diffraction, 2020)
Analytical numeric absorption correction using a multifaceted crystal
model based on expressions derived by R.C. Clark & J.S. Reid.
(Clark, R. C. & Reid, J. S. (1995). Acta Cryst. A51, 887-897)
Empirical absorption correction using spherical harmonics,
implemented in SCALE3 ABSPACK scaling algorithm.
;
_exptl_crystal_colour colourless
_exptl_crystal_colour_primary colourless
_exptl_crystal_density_diffrn 1.420
_exptl_crystal_description block
_exptl_crystal_F_000 5856
_exptl_crystal_size_max 0.17
_exptl_crystal_size_mid 0.15
_exptl_crystal_size_min 0.07
_refine_diff_density_max 0.968
_refine_diff_density_min -0.792
_refine_diff_density_rms 0.156
_refine_ls_extinction_method none
_refine_ls_goodness_of_fit_ref 1.266
_refine_ls_hydrogen_treatment constr
_refine_ls_matrix_type full
_refine_ls_number_parameters 418
_refine_ls_number_reflns 13329
_refine_ls_number_restraints 72
_refine_ls_restrained_S_all 1.264
_refine_ls_R_factor_all 0.1738
_refine_ls_R_factor_gt 0.1223
_refine_ls_shift/su_max 0.000
_refine_ls_shift/su_mean 0.000
_refine_ls_structure_factor_coef Fsqd
_refine_ls_weighting_details 'w=1/[\s^2^(Fo^2^)+(0.2000P)^2^] where P=(Fo^2^+2Fc^2^)/3'
_refine_ls_weighting_scheme calc
_refine_ls_wR_factor_gt 0.3725
_refine_ls_wR_factor_ref 0.4221
_reflns_Friedel_coverage 0.000
_reflns_number_gt 6347
_reflns_number_total 13329
_reflns_threshold_expression 'I > 2\s(I)'
_cod_data_source_file lt5068.cif
_cod_data_source_block 4_10_24a
_cod_database_code 1571831
_shelx_shelxl_version_number 2016/6
_chemical_oxdiff_formula '(Zn3 I6 N12 H24 C36) (C15 H16 O3)2 (C6 H12)'
_chemical_oxdiff_usercomment JP-9300-04
_shelx_space_group_comment
;
The symmetry employed for this shelxl refinement is uniquely defined
by the following loop, which should always be used as a source of
symmetry information in preference to the above space-group names.
They are only intended as comments.
;
_shelx_estimated_absorpt_t_max 0.321
_shelx_estimated_absorpt_t_min 0.125
_olex2_refinement_description
;
1. Fixed Uiso
 At 1.2 times of:
  All C(H) groups
2. Restrained distances
 I401-Zn41 \\sim I301-Zn31
 with sigma of 0.02
 I402-Zn41 \\sim I302-Zn31
 with sigma of 0.02
 Zn41-N301 \\sim Zn31-N301
 with sigma of 0.02
 I401-I402 \\sim I301-I302
 with sigma of 0.04
 I401-N301 \\sim I301-N301
 with sigma of 0.04
 I402-N301 \\sim I302-N301
 with sigma of 0.04
 I303-Zn32 \\sim I403-Zn42
 with sigma of 0.02
 I304-Zn32 \\sim I404-Zn42
 with sigma of 0.02
 I303-I304 \\sim I403-I404
 with sigma of 0.04
 I305-Zn33 \\sim I405-Zn43
 with sigma of 0.02
 I306-Zn33 \\sim I406-Zn43
 with sigma of 0.02
 Zn33-N306 \\sim Zn43-N306
 with sigma of 0.02
 I305-I306 \\sim I405-I406
 with sigma of 0.04
 I305-N306 \\sim I405-N306
 with sigma of 0.04
 I306-N306 \\sim I406-N306
 with sigma of 0.04
 Zn41-N301 \\sim Zn41-N401
 with sigma of 0.02
 Zn32-N305 \\sim Zn32-N405
 with sigma of 0.02
 Zn33-N306 \\sim Zn33-N406
 with sigma of 0.02
 N302-C308 \\sim N402-C408
 with sigma of 0.02
 N302-C306 \\sim N402-C406
 with sigma of 0.02
 N304-C308 \\sim N404-C408
 with sigma of 0.02
 N304-C307 \\sim N404-C407
 with sigma of 0.02
 N301-C301 \\sim N401-C401
 with sigma of 0.02
 N301-C305 \\sim N401-C405
 with sigma of 0.02
 N301-Zn31 \\sim N401-Zn31
 with sigma of 0.02
 N303-C307 \\sim N403-C407
 with sigma of 0.02
 N303-C306 \\sim N403-C406
 with sigma of 0.02
 C313-C309 \\sim C413-C409
 with sigma of 0.02
 C313-C312 \\sim C413-C412
 with sigma of 0.02
 C308-C316 \\sim C408-C416
 with sigma of 0.02
 C307-C309 \\sim C407-C409
 with sigma of 0.02
 C306-C303 \\sim C406-C403
 with sigma of 0.02
 C309-C310 \\sim C409-C410
 with sigma of 0.02
 C303-C302 \\sim C403-C402
 with sigma of 0.02
 C303-C304 \\sim C403-C404
 with sigma of 0.02
 C316-C317 \\sim C416-C417
 with sigma of 0.02
 C316-C315 \\sim C416-C415
 with sigma of 0.02
 N306-C318 \\sim N406-C418
 with sigma of 0.02
 N306-Zn43 \\sim N406-Zn43
 with sigma of 0.02
 N306-C314 \\sim N406-C414
 with sigma of 0.02
 C312-N305 \\sim C412-N405
 with sigma of 0.02
 C302-C301 \\sim C402-C401
 with sigma of 0.02
 C318-C317 \\sim C418-C417
 with sigma of 0.02
 C311-C310 \\sim C411-C410
 with sigma of 0.02
 C311-N305 \\sim C411-N405
 with sigma of 0.02
 C305-C304 \\sim C405-C404
 with sigma of 0.02
 Zn42-N305 \\sim Zn42-N405
 with sigma of 0.02
 C315-C314 \\sim C415-C414
 with sigma of 0.02
 Zn41-C301 \\sim Zn41-C401
 with sigma of 0.04
 Zn41-C305 \\sim Zn41-C405
 with sigma of 0.04
 Zn32-C312 \\sim Zn32-C412
 with sigma of 0.04
 Zn32-C311 \\sim Zn32-C411
 with sigma of 0.04
 Zn33-C318 \\sim Zn33-C418
 with sigma of 0.04
 Zn33-C314 \\sim Zn33-C414
 with sigma of 0.04
 N302-N304 \\sim N402-N404
 with sigma of 0.04
 N302-N303 \\sim N402-N403
 with sigma of 0.04
 N302-C303 \\sim N402-C403
 with sigma of 0.04
 N302-C316 \\sim N402-C416
 with sigma of 0.04
 N304-N303 \\sim N404-N403
 with sigma of 0.04
 N304-C309 \\sim N404-C409
 with sigma of 0.04
 N304-C316 \\sim N404-C416
 with sigma of 0.04
 N301-C302 \\sim N401-C402
 with sigma of 0.04
 N301-C304 \\sim N401-C404
 with sigma of 0.04
 N303-C309 \\sim N403-C409
 with sigma of 0.04
 N303-C303 \\sim N403-C403
 with sigma of 0.04
 C313-C307 \\sim C413-C407
 with sigma of 0.04
 C313-C310 \\sim C413-C410
 with sigma of 0.04
 C313-N305 \\sim C413-N405
 with sigma of 0.04
 C308-C307 \\sim C408-C407
 with sigma of 0.04
 C308-C306 \\sim C408-C406
 with sigma of 0.04
 C308-C317 \\sim C408-C417
 with sigma of 0.04
 C308-C315 \\sim C408-C415
 with sigma of 0.04
 C307-C306 \\sim C407-C406
 with sigma of 0.04
 C307-C310 \\sim C407-C410
 with sigma of 0.04
 C306-C302 \\sim C406-C402
 with sigma of 0.04
 C306-C304 \\sim C406-C404
 with sigma of 0.04
 C309-C312 \\sim C409-C412
 with sigma of 0.04
 C309-C311 \\sim C409-C411
 with sigma of 0.04
 C303-C301 \\sim C403-C401
 with sigma of 0.04
 C303-C305 \\sim C403-C405
 with sigma of 0.04
 C316-C318 \\sim C416-C418
 with sigma of 0.04
 C316-C314 \\sim C416-C414
 with sigma of 0.04
 N306-C317 \\sim N406-C417
 with sigma of 0.04
 N306-C315 \\sim N406-C415
 with sigma of 0.04
 C312-C311 \\sim C412-C411
 with sigma of 0.04
 C312-Zn42 \\sim C412-Zn42
 with sigma of 0.04
 C302-C304 \\sim C402-C404
 with sigma of 0.04
 C318-Zn43 \\sim C418-Zn43
 with sigma of 0.04
 C318-C314 \\sim C418-C414
 with sigma of 0.04
 C301-C305 \\sim C401-C405
 with sigma of 0.04
 C301-Zn31 \\sim C401-Zn31
 with sigma of 0.04
 C317-C315 \\sim C417-C415
 with sigma of 0.04
 C311-Zn42 \\sim C411-Zn42
 with sigma of 0.04
 C310-N305 \\sim C410-N405
 with sigma of 0.04
 C305-Zn31 \\sim C405-Zn31
 with sigma of 0.04
 Zn43-C314 \\sim Zn43-C414
 with sigma of 0.04
3. Uiso/Uaniso restraints and constraints
Uanis(N301) = Uanis(C303) = Uanis(C302) = Uanis(C301) = Uanis(C305) =
Uanis(C304) = Uanis(N401) = Uanis(C403) = Uanis(C402) = Uanis(C401) =
Uanis(C405) = Uanis(C404)
Uanis(N302) = Uanis(N304) = Uanis(N303) = Uanis(C308) = Uanis(C307) =
Uanis(C306) = Uanis(N402) = Uanis(N404) = Uanis(N403) = Uanis(C408) =
Uanis(C407) = Uanis(C406)
Uanis(C313) = Uanis(C309) = Uanis(C312) = Uanis(C311) = Uanis(C310) =
Uanis(N305) = Uanis(C413) = Uanis(C409) = Uanis(C412) = Uanis(C411) =
Uanis(C410) = Uanis(N405)
Uanis(C316) = Uanis(N306) = Uanis(C318) = Uanis(C317) = Uanis(C315) =
Uanis(C314) = Uanis(C416) = Uanis(N406) = Uanis(C418) = Uanis(C417) =
Uanis(C415) = Uanis(C414)
Uanis(C321) = Uanis(C322) = Uanis(C323) = Uanis(N307) = Uanis(C319) =
Uanis(C320)
Uanis(N309) = Uanis(N308) = Uanis(N310) = Uanis(C325) = Uanis(C324) =
Uanis(C326)
Uanis(C334) = Uanis(C335) = Uanis(C336) = Uanis(C333) = Uanis(N312) =
Uanis(C332)
Uanis(N311) = Uanis(C327) = Uanis(C331) = Uanis(C330) = Uanis(C328) =
Uanis(C329)
4. Others
 Sof(I301)=Sof(Zn31)=Sof(I302)=1-FVAR(1)
 Sof(I401)=Sof(I402)=Sof(Zn41)=FVAR(1)
 Sof(I406)=Sof(Zn43)=Sof(I405)=1-FVAR(2)
 Sof(I305)=Sof(I306)=Sof(Zn33)=FVAR(2)
 Sof(N402)=Sof(N404)=Sof(N401)=Sof(N403)=Sof(C413)=Sof(H413)=Sof(C408)=
 Sof(C407)=Sof(C406)=Sof(C409)=Sof(C403)=Sof(C416)=Sof(N406)=Sof(C412)=
 Sof(H412)=Sof(C402)=Sof(H402)=Sof(C418)=Sof(H418)=Sof(C401)=Sof(H401)=
 Sof(C417)=Sof(H417)=Sof(C411)=Sof(H411)=Sof(C410)=Sof(H410)=Sof(C405)=
 Sof(H405)=Sof(C404)=Sof(H404)=Sof(N405)=Sof(C415)=Sof(H415)=Sof(C414)=
 Sof(H414)=1-FVAR(3)
 Sof(N302)=Sof(N304)=Sof(N301)=Sof(N303)=Sof(C313)=Sof(H313)=Sof(C308)=
 Sof(C307)=Sof(C306)=Sof(C309)=Sof(C303)=Sof(C316)=Sof(N306)=Sof(C312)=
 Sof(H312)=Sof(C302)=Sof(H302)=Sof(C318)=Sof(H318)=Sof(C301)=Sof(H301)=
 Sof(C317)=Sof(H317)=Sof(C311)=Sof(H311)=Sof(C310)=Sof(H310)=Sof(C305)=
 Sof(H305)=Sof(C304)=Sof(H304)=Sof(N305)=Sof(C315)=Sof(H315)=Sof(C314)=
 Sof(H314)=FVAR(3)
 Fixed Sof: I303(0.489) I304(0.489) Zn32(0.489) I403(0.511) Zn42(0.511)
 I404(0.511)
5.a Aromatic/amide H refined with riding coordinates:
 C331(H331), C313(H313), C322(H322), C323(H323), C319(H319), C320(H320),
 C330(H330), C312(H312), C302(H302), C328(H328), C318(H318), C301(H301),
 C317(H317), C311(H311), C310(H310), C305(H305), C304(H304), C335(H335),
 C336(H336), C333(H333), C329(H329), C315(H315), C314(H314), C332(H332),
 C413(H413), C412(H412), C402(H402), C418(H418), C401(H401), C417(H417),
 C411(H411), C410(H410), C405(H405), C404(H404), C415(H415), C414(H414)
5.b Fitted hexagon refined as free rotating group:
 C321(C322,C323,N307,C319,C320)
;
_smtbx_masks_void_probe_radius 1.2
_smtbx_masks_void_truncation_radius 1.2
_olex2_date_sample_data_collection 2022-03-10
_olex2_date_sample_submission 2022-03-10
_olex2_submission_original_sample_id 4_10_24a
_olex2_submission_special_instructions 'No special instructions were received'
_oxdiff_exptl_absorpt_empirical_details
;
Empirical correction (ABSPACK) includes:
- Absorption correction using spherical harmonics
- Frame scaling
- Detector area scaling
- B-factor correction
;
_oxdiff_exptl_absorpt_empirical_full_max 4.119
_oxdiff_exptl_absorpt_empirical_full_min 0.208

loop_
_space_group_symop_operation_xyz
'x, y, z'
'-x, y, -z+1/2'
'x+1/2, y+1/2, z'
'-x+1/2, y+1/2, -z+1/2'
'-x, -y, -z'
'x, -y, z-1/2'
'-x+1/2, -y+1/2, -z'
'x+1/2, -y+1/2, z-1/2'

loop_
_atom_site_label
_atom_site_type_symbol
_atom_site_fract_x
_atom_site_fract_y
_atom_site_fract_z
_atom_site_U_iso_or_equiv
_atom_site_adp_type
_atom_site_occupancy
_atom_site_site_symmetry_order
_atom_site_calc_flag
_atom_site_refinement_flags_posn
_atom_site_refinement_flags_adp
_atom_site_refinement_flags_occupancy
_atom_site_disorder_assembly
_atom_site_disorder_group
I401 I 0.6183(2) -0.2349(4) 0.0547(2) 0.097(3) Uani 0.275(13) 1 d D . P A 2
I402 I 0.52551(18) -0.1631(4) 0.14347(17) 0.084(2) Uani 0.275(13) 1 d D . P A 2
I303 I 0.8704(3) -0.2362(4) 0.4456(4) 0.274(6) Uani 0.489 1 d D . P A 1
Zn41 Zn 0.5784(3) -0.1254(6) 0.0956(3) 0.065(3) Uani 0.275(13) 1 d D . P A 2
I305 I 0.62648(16) 0.65502(16) 0.19246(12) 0.1824(19) Uani 0.565(7) 1 d D . P A 1
I306 I 0.73131(14) 0.72822(14) 0.29791(18) 0.1829(19) Uani 0.565(7) 1 d D . P A 1
I304 I 0.8312(2) -0.0349(6) 0.5469(4) 0.245(4) Uani 0.489 1 d D . P A 1
Zn32 Zn 0.8569(5) -0.0807(8) 0.4736(6) 0.177(5) Uani 0.489 1 d D . P A 1
Zn33 Zn 0.6694(2) 0.6373(2) 0.2714(2) 0.146(2) Uani 0.565(7) 1 d D . P A 1
N311 N 0.4137(7) 0.4823(10) 0.4624(10) 0.195(7) Uani 1 1 d . . . . .
N309 N 0.5314(5) 0.6454(7) 0.4215(6) 0.146(4) Uani 1 1 d . . . . .
N308 N 0.5631(5) 0.7806(8) 0.4432(6) 0.146(4) Uani 1 1 d . . . . .
N302 N 0.6747(7) 0.1740(11) 0.2573(10) 0.105(5) Uani 0.505(12) 1 d D . P A 1
N304 N 0.7247(7) 0.1816(11) 0.3222(10) 0.105(5) Uani 0.505(12) 1 d D . P A 1
N301 N 0.6132(9) -0.0583(11) 0.1479(13) 0.128(5) Uani 0.505(12) 1 d D . P A 1
N303 N 0.7111(7) 0.0471(11) 0.2835(10) 0.105(5) Uani 0.505(12) 1 d D . P A 1
N310 N 0.5122(5) 0.7358(7) 0.4796(6) 0.146(4) Uani 1 1 d . . . . .
C325 C 0.5094(7) 0.6627(9) 0.4541(8) 0.146(4) Uani 1 1 d . . . . .
C327 C 0.4770(8) 0.5997(13) 0.4567(12) 0.195(7) Uani 1 1 d . . . . .
C331 C 0.4598(8) 0.5950(13) 0.4924(11) 0.195(7) Uani 1 1 d . . . . .
H331 H 0.468670 0.632859 0.517960 0.233 Uiso 1 1 calc R U . . .
C313 C 0.7850(16) 0.1059(17) 0.3870(19) 0.169(9) Uani 0.505(12) 1 d D . P A 1
H313 H 0.779644 0.166734 0.391902 0.203 Uiso 0.505(12) 1 calc R U P A 1
C324 C 0.5607(6) 0.7062(9) 0.4166(7) 0.146(4) Uani 1 1 d . . . . .
C308 C 0.6944(8) 0.2232(11) 0.2932(11) 0.105(5) Uani 0.505(12) 1 d D . P A 1
C307 C 0.7298(8) 0.0979(12) 0.3196(11) 0.105(5) Uani 0.505(12) 1 d D . P A 1
C306 C 0.6840(8) 0.0868(11) 0.2561(11) 0.105(5) Uani 0.505(12) 1 d D . P A 1
C309 C 0.763(2) 0.0600(18) 0.349(2) 0.169(9) Uani 0.505(12) 1 d D . P A 1
C303 C 0.6600(9) 0.0358(12) 0.2182(12) 0.128(5) Uani 0.505(12) 1 d D . P A 1
C316 C 0.695(2) 0.3221(12) 0.284(2) 0.148(5) Uani 0.505(12) 1 d D . P A 1
C321 C 0.5863(6) 0.6891(10) 0.3843(6) 0.191(5) Uani 1 1 d G . . . .
C322 C 0.6207(6) 0.7395(9) 0.3858(6) 0.191(5) Uani 1 1 d G . . . .
H322 H 0.626414 0.785777 0.407894 0.229 Uiso 1 1 calc R U . . .
C323 C 0.6467(5) 0.7223(8) 0.3549(7) 0.191(5) Uani 1 1 d G . . . .
H323 H 0.670275 0.756707 0.355862 0.229 Uiso 1 1 calc R U . . .
N307 N 0.6384(6) 0.6546(9) 0.3225(6) 0.191(5) Uani 1 1 d G . . . .
C319 C 0.6039(6) 0.6042(8) 0.3210(6) 0.191(5) Uani 1 1 d G . . . .
H319 H 0.598220 0.557893 0.298916 0.229 Uiso 1 1 calc R U . . .
C320 C 0.5779(5) 0.6214(9) 0.3519(7) 0.191(5) Uani 1 1 d G . . . .
H320 H 0.554359 0.586962 0.350948 0.229 Uiso 1 1 calc R U . . .
C330 C 0.4297(7) 0.5387(11) 0.4951(11) 0.195(7) Uani 1 1 d . . . . .
H330 H 0.418763 0.539139 0.522985 0.233 Uiso 1 1 calc R U . . .
N306 N 0.6756(12) 0.4980(13) 0.2788(13) 0.148(5) Uani 0.505(12) 1 d D . P A 1
C312 C 0.8141(19) 0.0639(18) 0.416(2) 0.169(9) Uani 0.505(12) 1 d D . P A 1
H312 H 0.833681 0.099487 0.434347 0.203 Uiso 0.505(12) 1 calc R U P A 1
C302 C 0.6654(9) -0.0514(12) 0.2128(13) 0.128(5) Uani 0.505(12) 1 d D . P A 1
H302 H 0.684843 -0.081021 0.234493 0.153 Uiso 0.505(12) 1 calc R U P A 1
C328 C 0.4649(7) 0.5464(11) 0.4222(11) 0.195(7) Uani 1 1 d . . . . .
H328 H 0.477251 0.546225 0.395298 0.233 Uiso 1 1 calc R U . . .
C318 C 0.7076(15) 0.4717(15) 0.3086(17) 0.148(5) Uani 0.505(12) 1 d D . P A 1
H318 H 0.722331 0.513340 0.328851 0.178 Uiso 0.505(12) 1 calc R U P A 1
C301 C 0.6435(9) -0.1021(13) 0.1759(12) 0.128(5) Uani 0.505(12) 1 d D . P A 1
H301 H 0.649458 -0.162617 0.171047 0.153 Uiso 0.505(12) 1 calc R U P A 1
C317 C 0.7196(15) 0.3795(14) 0.3097(16) 0.148(5) Uani 0.505(12) 1 d D . P A 1
H317 H 0.743868 0.360206 0.327631 0.178 Uiso 0.505(12) 1 calc R U P A 1
C311 C 0.7963(15) -0.0710(17) 0.3865(17) 0.169(9) Uani 0.505(12) 1 d D . P A 1
H311 H 0.800700 -0.133290 0.386251 0.203 Uiso 0.505(12) 1 calc R U P A 1
C310 C 0.7681(16) -0.0347(16) 0.3510(18) 0.169(9) Uani 0.505(12) 1 d D . P A 1
H310 H 0.753035 -0.071982 0.328528 0.203 Uiso 0.505(12) 1 calc R U P A 1
C305 C 0.6055(10) 0.0266(13) 0.1557(12) 0.128(5) Uani 0.505(12) 1 d D . P A 1
H305 H 0.582831 0.054038 0.137965 0.153 Uiso 0.505(12) 1 calc R U P A 1
C304 C 0.6303(9) 0.0765(13) 0.1897(12) 0.128(5) Uani 0.505(12) 1 d D . P A 1
H304 H 0.626017 0.138494 0.192527 0.153 Uiso 0.505(12) 1 calc R U P A 1
I301 I 0.61389(17) -0.23808(19) 0.0625(3) 0.235(4) Uani 0.725(13) 1 d D . P A 1
Zn31 Zn 0.5769(2) -0.1262(4) 0.1033(3) 0.194(5) Uani 0.725(13) 1 d D . P A 1
I302 I 0.5196(2) -0.1574(4) 0.1453(2) 0.247(4) Uani 0.725(13) 1 d D . P A 1
I403 I 0.8876(3) -0.2410(3) 0.4133(4) 0.314(8) Uani 0.511 1 d D . P A 2
Zn42 Zn 0.8699(4) -0.0978(6) 0.4513(6) 0.226(8) Uani 0.511 1 d D . P A 2
I404 I 0.8438(3) -0.0847(5) 0.5274(4) 0.304(7) Uani 0.511 1 d D . P A 2
N305 N 0.8173(12) -0.0239(16) 0.4205(14) 0.169(9) Uani 0.505(12) 1 d D . P A 1
I406 I 0.7610(3) 0.7080(3) 0.3353(4) 0.254(5) Uani 0.435(7) 1 d D . P A 2
Zn43 Zn 0.6977(4) 0.6448(4) 0.2919(4) 0.189(5) Uani 0.435(7) 1 d D . P A 2
I405 I 0.6670(4) 0.6907(4) 0.2114(3) 0.283(7) Uani 0.435(7) 1 d D . P A 2
C334 C 0.5458(6) 0.8758(9) 0.4989(7) 0.123(3) Uani 1 1 d . . . . .
C335 C 0.5224(6) 0.8936(9) 0.5325(7) 0.123(3) Uani 1 1 d . . . . .
H335 H 0.502032 0.853340 0.537565 0.148 Uiso 1 1 calc R U . . .
C326 C 0.5411(7) 0.7941(9) 0.4725(8) 0.146(4) Uani 1 1 d . . . . .
C336 C 0.5291(5) 0.9707(9) 0.5588(7) 0.123(3) Uani 1 1 d . . . . .
H336 H 0.512057 0.984119 0.580548 0.148 Uiso 1 1 calc R U . . .
C333 C 0.5765(5) 0.9340(9) 0.4919(7) 0.123(3) Uani 1 1 d . . . . .
H333 H 0.592829 0.925258 0.468834 0.148 Uiso 1 1 calc R U . . .
C329 C 0.4328(8) 0.4890(13) 0.4262(12) 0.195(7) Uani 1 1 d . . . . .
H329 H 0.423947 0.451297 0.400624 0.233 Uiso 1 1 calc R U . . .
N312 N 0.5584(5) 1.0259(8) 0.5542(6) 0.123(3) Uani 1 1 d . . . . .
C315 C 0.6653(14) 0.3556(14) 0.2542(14) 0.148(5) Uani 0.505(12) 1 d D . P A 1
H315 H 0.648355 0.316504 0.234576 0.178 Uiso 0.505(12) 1 calc R U P A 1
C314 C 0.6590(14) 0.4388(15) 0.2509(14) 0.148(5) Uani 0.505(12) 1 d D . P A 1
H314 H 0.640298 0.458647 0.225261 0.178 Uiso 0.505(12) 1 calc R U P A 1
C332 C 0.5810(6) 1.0094(9) 0.5236(7) 0.123(3) Uani 1 1 d . . . . .
H332 H 0.602184 1.049562 0.521706 0.148 Uiso 1 1 calc R U . . .
N402 N 0.6878(7) 0.1868(11) 0.2496(10) 0.105(5) Uani 0.495(12) 1 d D . P A 2
N404 N 0.7388(7) 0.1916(11) 0.3152(10) 0.105(5) Uani 0.495(12) 1 d D . P A 2
N401 N 0.6206(9) -0.0424(13) 0.1442(14) 0.128(5) Uani 0.495(12) 1 d D . P A 2
N403 N 0.7234(7) 0.0599(12) 0.2750(10) 0.105(5) Uani 0.495(12) 1 d D . P A 2
C413 C 0.7959(16) 0.0993(18) 0.382(2) 0.169(9) Uani 0.495(12) 1 d D . P A 2
H413 H 0.795970 0.161855 0.386257 0.203 Uiso 0.495(12) 1 calc R U P A 2
C408 C 0.7088(8) 0.2314(11) 0.2859(11) 0.105(5) Uani 0.495(12) 1 d D . P A 2
C407 C 0.7444(8) 0.1083(12) 0.3107(11) 0.105(5) Uani 0.495(12) 1 d D . P A 2
C406 C 0.6949(8) 0.0983(12) 0.2497(11) 0.105(5) Uani 0.495(12) 1 d D . P A 2
C409 C 0.769(2) 0.0600(18) 0.346(2) 0.169(9) Uani 0.495(12) 1 d D . P A 2
C403 C 0.6708(9) 0.0495(12) 0.2111(12) 0.128(5) Uani 0.495(12) 1 d D . P A 2
C416 C 0.701(2) 0.3291(13) 0.289(2) 0.148(5) Uani 0.495(12) 1 d D . P A 2
N406 N 0.6953(12) 0.5044(13) 0.2863(12) 0.148(5) Uani 0.495(12) 1 d D . P A 2
C412 C 0.8213(19) 0.0484(18) 0.412(2) 0.169(9) Uani 0.495(12) 1 d D . P A 2
H412 H 0.833358 0.072891 0.440330 0.203 Uiso 0.495(12) 1 calc R U P A 2
C402 C 0.6780(9) -0.0370(13) 0.2048(13) 0.128(5) Uani 0.495(12) 1 d D . P A 2
H402 H 0.698814 -0.066499 0.224593 0.153 Uiso 0.495(12) 1 calc R U P A 2
C418 C 0.7188(15) 0.4679(15) 0.3221(17) 0.148(5) Uani 0.495(12) 1 d D . P A 2
H418 H 0.735438 0.503621 0.343941 0.178 Uiso 0.495(12) 1 calc R U P A 2
C401 C 0.6540(10) -0.0846(13) 0.1678(13) 0.128(5) Uani 0.495(12) 1 d D . P A 2
H401 H 0.660901 -0.143027 0.159766 0.153 Uiso 0.495(12) 1 calc R U P A 2
C417 C 0.7185(17) 0.3731(14) 0.3268(15) 0.148(5) Uani 0.495(12) 1 d D . P A 2
H417 H 0.729995 0.343602 0.354408 0.178 Uiso 0.495(12) 1 calc R U P A 2
C411 C 0.8070(14) -0.0760(17) 0.3672(17) 0.169(9) Uani 0.495(12) 1 d D . P A 2
H411 H 0.811427 -0.137241 0.362401 0.203 Uiso 0.495(12) 1 calc R U P A 2
C410 C 0.7760(16) -0.0329(16) 0.3378(19) 0.169(9) Uani 0.495(12) 1 d D . P A 2
H410 H 0.760084 -0.064035 0.313261 0.203 Uiso 0.495(12) 1 calc R U P A 2
C405 C 0.6223(10) 0.0459(13) 0.1407(12) 0.128(5) Uani 0.495(12) 1 d D . P A 2
H405 H 0.608182 0.076676 0.114797 0.153 Uiso 0.495(12) 1 calc R U P A 2
C404 C 0.6462(10) 0.0912(13) 0.1774(12) 0.128(5) Uani 0.495(12) 1 d D . P A 2
H404 H 0.644786 0.154129 0.178200 0.153 Uiso 0.495(12) 1 calc R U P A 2
N405 N 0.8302(12) -0.0348(16) 0.4015(16) 0.169(9) Uani 0.495(12) 1 d D . P A 2
C415 C 0.6865(14) 0.3714(14) 0.2507(13) 0.148(5) Uani 0.495(12) 1 d D . P A 2
H415 H 0.679096 0.339551 0.222665 0.178 Uiso 0.495(12) 1 calc R U P A 2
C414 C 0.6826(14) 0.4555(14) 0.2514(13) 0.148(5) Uani 0.495(12) 1 d D . P A 2
H414 H 0.669324 0.483639 0.224218 0.178 Uiso 0.495(12) 1 calc R U P A 2

loop_
_atom_site_aniso_label
_atom_site_aniso_U_11
_atom_site_aniso_U_22
_atom_site_aniso_U_33
_atom_site_aniso_U_23
_atom_site_aniso_U_13
_atom_site_aniso_U_12
I401 0.118(4) 0.066(3) 0.109(4) 0.018(2) 0.021(3) 0.025(2)
I402 0.083(3) 0.088(3) 0.077(3) 0.0054(18) -0.005(2) -0.014(2)
I303 0.247(6) 0.078(2) 0.400(12) 0.014(4) -0.243(8) -0.001(3)
Zn41 0.078(6) 0.051(4) 0.060(4) 0.004(2) -0.007(4) -0.015(3)
I305 0.274(5) 0.0752(11) 0.169(3) 0.0205(12) -0.049(3) 0.0269(17)
I306 0.200(3) 0.0685(11) 0.268(4) -0.0493(16) 0.001(3) -0.0273(14)
I304 0.166(4) 0.247(8) 0.293(8) 0.154(7) -0.044(4) -0.006(4)
Zn32 0.144(7) 0.105(6) 0.235(13) 0.042(6) -0.106(7) -0.015(5)
Zn33 0.189(5) 0.0452(14) 0.179(5) -0.0075(18) -0.044(4) 0.007(2)
N311 0.169(10) 0.081(3) 0.277(15) -0.005(7) -0.133(10) -0.009(5)
N309 0.166(7) 0.068(2) 0.164(7) -0.010(3) -0.095(6) 0.019(3)
N308 0.166(7) 0.068(2) 0.164(7) -0.010(3) -0.095(6) 0.019(3)
N302 0.073(9) 0.046(3) 0.174(8) 0.020(3) -0.048(8) -0.030(4)
N304 0.073(9) 0.046(3) 0.174(8) 0.020(3) -0.048(8) -0.030(4)
N301 0.118(10) 0.037(4) 0.191(10) 0.019(5) -0.085(8) -0.032(4)
N303 0.073(9) 0.046(3) 0.174(8) 0.020(3) -0.048(8) -0.030(4)
N310 0.166(7) 0.068(2) 0.164(7) -0.010(3) -0.095(6) 0.019(3)
C325 0.166(7) 0.068(2) 0.164(7) -0.010(3) -0.095(6) 0.019(3)
C327 0.169(10) 0.081(3) 0.277(15) -0.005(7) -0.133(10) -0.009(5)
C331 0.169(10) 0.081(3) 0.277(15) -0.005(7) -0.133(10) -0.009(5)
C313 0.147(13) 0.062(3) 0.247(14) 0.013(5) -0.120(12) -0.015(4)
C324 0.166(7) 0.068(2) 0.164(7) -0.010(3) -0.095(6) 0.019(3)
C308 0.073(9) 0.046(3) 0.174(8) 0.020(3) -0.048(8) -0.030(4)
C307 0.073(9) 0.046(3) 0.174(8) 0.020(3) -0.048(8) -0.030(4)
C306 0.073(9) 0.046(3) 0.174(8) 0.020(3) -0.048(8) -0.030(4)
C309 0.147(13) 0.062(3) 0.247(14) 0.013(5) -0.120(12) -0.015(4)
C303 0.118(10) 0.037(4) 0.191(10) 0.019(5) -0.085(8) -0.032(4)
C316 0.176(12) 0.057(3) 0.179(10) -0.009(4) -0.070(9) 0.005(4)
C321 0.273(15) 0.090(4) 0.197(11) -0.018(5) 0.004(9) 0.009(6)
C322 0.273(15) 0.090(4) 0.197(11) -0.018(5) 0.004(9) 0.009(6)
C323 0.273(15) 0.090(4) 0.197(11) -0.018(5) 0.004(9) 0.009(6)
N307 0.273(15) 0.090(4) 0.197(11) -0.018(5) 0.004(9) 0.009(6)
C319 0.273(15) 0.090(4) 0.197(11) -0.018(5) 0.004(9) 0.009(6)
C320 0.273(15) 0.090(4) 0.197(11) -0.018(5) 0.004(9) 0.009(6)
C330 0.169(10) 0.081(3) 0.277(15) -0.005(7) -0.133(10) -0.009(5)
N306 0.176(12) 0.057(3) 0.179(10) -0.009(4) -0.070(9) 0.005(4)
C312 0.147(13) 0.062(3) 0.247(14) 0.013(5) -0.120(12) -0.015(4)
C302 0.118(10) 0.037(4) 0.191(10) 0.019(5) -0.085(8) -0.032(4)
C328 0.169(10) 0.081(3) 0.277(15) -0.005(7) -0.133(10) -0.009(5)
C318 0.176(12) 0.057(3) 0.179(10) -0.009(4) -0.070(9) 0.005(4)
C301 0.118(10) 0.037(4) 0.191(10) 0.019(5) -0.085(8) -0.032(4)
C317 0.176(12) 0.057(3) 0.179(10) -0.009(4) -0.070(9) 0.005(4)
C311 0.147(13) 0.062(3) 0.247(14) 0.013(5) -0.120(12) -0.015(4)
C310 0.147(13) 0.062(3) 0.247(14) 0.013(5) -0.120(12) -0.015(4)
C305 0.118(10) 0.037(4) 0.191(10) 0.019(5) -0.085(8) -0.032(4)
C304 0.118(10) 0.037(4) 0.191(10) 0.019(5) -0.085(8) -0.032(4)
I301 0.238(5) 0.0567(12) 0.346(7) -0.0180(18) -0.145(4) 0.0051(15)
Zn31 0.205(7) 0.062(2) 0.251(8) 0.016(3) -0.154(6) -0.008(3)
I302 0.249(6) 0.182(4) 0.256(6) -0.008(3) -0.119(5) -0.075(3)
I403 0.332(10) 0.0521(12) 0.444(13) -0.013(4) -0.282(10) 0.021(3)
Zn42 0.201(12) 0.065(3) 0.332(16) 0.055(6) -0.196(11) -0.036(5)
I404 0.218(7) 0.226(7) 0.394(14) 0.155(8) -0.176(8) -0.067(5)
N305 0.147(13) 0.062(3) 0.247(14) 0.013(5) -0.120(12) -0.015(4)
I406 0.282(9) 0.095(2) 0.387(12) -0.092(4) 0.064(9) -0.053(4)
Zn43 0.293(14) 0.057(3) 0.209(9) -0.001(4) 0.019(9) 0.033(5)
I405 0.508(18) 0.115(3) 0.227(6) 0.064(4) 0.060(9) 0.125(7)
C334 0.119(6) 0.077(3) 0.149(7) 0.005(3) -0.052(4) -0.007(3)
C335 0.119(6) 0.077(3) 0.149(7) 0.005(3) -0.052(4) -0.007(3)
C326 0.166(7) 0.068(2) 0.164(7) -0.010(3) -0.095(6) 0.019(3)
C336 0.119(6) 0.077(3) 0.149(7) 0.005(3) -0.052(4) -0.007(3)
C333 0.119(6) 0.077(3) 0.149(7) 0.005(3) -0.052(4) -0.007(3)
C329 0.169(10) 0.081(3) 0.277(15) -0.005(7) -0.133(10) -0.009(5)
N312 0.119(6) 0.077(3) 0.149(7) 0.005(3) -0.052(4) -0.007(3)
C315 0.176(12) 0.057(3) 0.179(10) -0.009(4) -0.070(9) 0.005(4)
C314 0.176(12) 0.057(3) 0.179(10) -0.009(4) -0.070(9) 0.005(4)
C332 0.119(6) 0.077(3) 0.149(7) 0.005(3) -0.052(4) -0.007(3)
N402 0.073(9) 0.046(3) 0.174(8) 0.020(3) -0.048(8) -0.030(4)
N404 0.073(9) 0.046(3) 0.174(8) 0.020(3) -0.048(8) -0.030(4)
N401 0.118(10) 0.037(4) 0.191(10) 0.019(5) -0.085(8) -0.032(4)
N403 0.073(9) 0.046(3) 0.174(8) 0.020(3) -0.048(8) -0.030(4)
C413 0.147(13) 0.062(3) 0.247(14) 0.013(5) -0.120(12) -0.015(4)
C408 0.073(9) 0.046(3) 0.174(8) 0.020(3) -0.048(8) -0.030(4)
C407 0.073(9) 0.046(3) 0.174(8) 0.020(3) -0.048(8) -0.030(4)
C406 0.073(9) 0.046(3) 0.174(8) 0.020(3) -0.048(8) -0.030(4)
C409 0.147(13) 0.062(3) 0.247(14) 0.013(5) -0.120(12) -0.015(4)
C403 0.118(10) 0.037(4) 0.191(10) 0.019(5) -0.085(8) -0.032(4)
C416 0.176(12) 0.057(3) 0.179(10) -0.009(4) -0.070(9) 0.005(4)
N406 0.176(12) 0.057(3) 0.179(10) -0.009(4) -0.070(9) 0.005(4)
C412 0.147(13) 0.062(3) 0.247(14) 0.013(5) -0.120(12) -0.015(4)
C402 0.118(10) 0.037(4) 0.191(10) 0.019(5) -0.085(8) -0.032(4)
C418 0.176(12) 0.057(3) 0.179(10) -0.009(4) -0.070(9) 0.005(4)
C401 0.118(10) 0.037(4) 0.191(10) 0.019(5) -0.085(8) -0.032(4)
C417 0.176(12) 0.057(3) 0.179(10) -0.009(4) -0.070(9) 0.005(4)
C411 0.147(13) 0.062(3) 0.247(14) 0.013(5) -0.120(12) -0.015(4)
C410 0.147(13) 0.062(3) 0.247(14) 0.013(5) -0.120(12) -0.015(4)
C405 0.118(10) 0.037(4) 0.191(10) 0.019(5) -0.085(8) -0.032(4)
C404 0.118(10) 0.037(4) 0.191(10) 0.019(5) -0.085(8) -0.032(4)
N405 0.147(13) 0.062(3) 0.247(14) 0.013(5) -0.120(12) -0.015(4)
C415 0.176(12) 0.057(3) 0.179(10) -0.009(4) -0.070(9) 0.005(4)
C414 0.176(12) 0.057(3) 0.179(10) -0.009(4) -0.070(9) 0.005(4)

loop_
_atom_type_symbol
_atom_type_description
_atom_type_scat_dispersion_real
_atom_type_scat_dispersion_imag
_atom_type_scat_source
C C 0.0181 0.0091 'International Tables Vol C Tables 4.2.6.8 and 6.1.1.4'
H H 0.0000 0.0000 'International Tables Vol C Tables 4.2.6.8 and 6.1.1.4'
I I -0.3257 6.8362 'International Tables Vol C Tables 4.2.6.8 and 6.1.1.4'
N N 0.0311 0.0180 'International Tables Vol C Tables 4.2.6.8 and 6.1.1.4'
Zn Zn -1.5491 0.6778 'International Tables Vol C Tables 4.2.6.8 and 6.1.1.4'

loop_
_exptl_crystal_face_index_h
_exptl_crystal_face_index_k
_exptl_crystal_face_index_l
_exptl_crystal_face_perp_dist
-1 0 0 0.0893
1 0 0 0.0740
0 1 0 0.0596
0 -1 0 0.0945
-1 2 0 0.0637
-2 1 0 0.0756
2 1 0 0.0661
-2 -1 0 0.0968
2 -1 0 0.0913
0 0 1 0.0343
0 0 -1 0.0380
-1 1 2 0.0457
1 -1 -1 0.0807
1 0 1 0.0445
-1 -1 1 0.0844
-2 0 1 0.0859
2 0 -1 0.0714
2 1 -2 0.0637

loop_
_geom_angle_atom_site_label_1
_geom_angle_atom_site_label_2
_geom_angle_atom_site_label_3
_geom_angle
_geom_angle_site_symmetry_1
_geom_angle_site_symmetry_3
_geom_angle_publ_flag
I402 Zn41 I401 126.7(4) . . ?
N312 Zn41 I401 110.9(7) 6_565 . ?
N312 Zn41 I402 108.0(7) 6_565 . ?
N312 Zn41 N401 95.0(8) 6_565 . ?
N401 Zn41 I401 109.0(11) . . ?
N401 Zn41 I402 102.4(12) . . ?
I304 Zn32 I303 128.8(7) . . ?
N311 Zn32 I303 98.0(8) 3_545 . ?
N311 Zn32 I304 115.7(10) 3_545 . ?
N305 Zn32 I303 105.5(11) . . ?
N305 Zn32 I304 104.6(16) . . ?
N305 Zn32 N311 100.8(16) . 3_545 ?
I306 Zn33 I305 123.4(3) . . ?
N307 Zn33 I305 112.0(6) . . ?
N307 Zn33 I306 102.5(6) . . ?
N307 Zn33 N306 96.3(14) . . ?
N306 Zn33 I305 103.3(8) . . ?
N306 Zn33 I306 116.3(10) . . ?
C330 N311 Zn32 116(3) . 3_455 ?
C330 N311 Zn42 138(3) . 3_455 ?
C330 N311 C329 109(3) . . ?
C329 N311 Zn32 134.1(16) . 3_455 ?
C329 N311 Zn42 112.4(18) . 3_455 ?
C325 N309 C324 116.4(15) . . ?
C326 N308 C324 123(2) . . ?
C306 N302 C308 117.4(14) . . ?
C307 N304 C308 120.6(15) . . ?
C301 N301 Zn31 118.9(12) . . ?
C305 N301 C301 120.5(17) . . ?
C305 N301 Zn31 119.9(14) . . ?
C306 N303 C307 114.9(15) . . ?
C325 N310 C326 116(2) . . ?
N309 C325 C327 115.2(19) . . ?
N310 C325 N309 125(2) . . ?
N310 C325 C327 120(3) . . ?
C331 C327 C325 122(2) . . ?
C331 C327 C328 118(3) . . ?
C328 C327 C325 120(4) . . ?
C327 C331 H331 118.8 . . ?
C327 C331 C330 122(3) . . ?
C330 C331 H331 118.8 . . ?
C309 C313 H313 119.8 . . ?
C312 C313 H313 119.7 . . ?
C312 C313 C309 120(2) . . ?
N309 C324 C321 118.9(15) . . ?
N308 C324 N309 118(2) . . ?
N308 C324 C321 123(2) . . ?
N302 C308 N304 116.8(16) . . ?
N302 C308 C316 114.3(18) . . ?
N304 C308 C316 122.3(18) . . ?
N304 C307 N303 123.1(16) . . ?
N304 C307 C309 117.5(16) . . ?
N303 C307 C309 117.9(18) . . ?
N302 C306 C303 115.0(14) . . ?
N303 C306 N302 126.0(16) . . ?
N303 C306 C303 119.0(15) . . ?
C313 C309 C307 124(2) . . ?
C313 C309 C310 114.1(19) . . ?
C307 C309 C310 120(2) . . ?
C302 C303 C306 121.9(16) . . ?
C302 C303 C304 118.4(16) . . ?
C304 C303 C306 119.5(16) . . ?
C317 C316 C308 123(2) . . ?
C315 C316 C308 118(3) . . ?
C315 C316 C317 117.7(18) . . ?
C322 C321 C324 119.2(13) . . ?
C322 C321 C320 120.0 . . ?
C320 C321 C324 120.8(13) . . ?
C321 C322 H322 120.0 . . ?
C321 C322 C323 120.0 . . ?
C323 C322 H322 120.0 . . ?
C322 C323 H323 120.0 . . ?
N307 C323 C322 120.0 . . ?
N307 C323 H323 120.0 . . ?
C323 N307 Zn33 122.4(9) . . ?
C323 N307 Zn43 102.3(9) . . ?
C319 N307 Zn33 117.0(10) . . ?
C319 N307 C323 120.0 . . ?
C319 N307 Zn43 136.7(8) . . ?
N307 C319 H319 120.0 . . ?
N307 C319 C320 120.0 . . ?
C320 C319 H319 120.0 . . ?
C321 C320 H320 120.0 . . ?
C319 C320 C321 120.0 . . ?
C319 C320 H320 120.0 . . ?
N311 C330 C331 126(4) . . ?
N311 C330 H330 116.9 . . ?
C331 C330 H330 116.9 . . ?
C318 N306 Zn33 114.6(18) . . ?
C314 N306 Zn33 127(2) . . ?
C314 N306 C318 116(2) . . ?
C313 C312 H312 117.7 . . ?
N305 C312 C313 125(2) . . ?
N305 C312 H312 117.7 . . ?
C303 C302 H302 118.4 . . ?
C303 C302 C301 123.2(17) . . ?
C301 C302 H302 118.4 . . ?
C327 C328 H328 121.3 . . ?
C327 C328 C329 117(4) . . ?
C329 C328 H328 121.3 . . ?
N306 C318 H318 120.1 . . ?
N306 C318 C317 120(2) . . ?
C317 C318 H318 120.1 . . ?
N301 C301 C302 116.3(16) . . ?
N301 C301 H301 121.9 . . ?
C302 C301 H301 121.9 . . ?
C316 C317 C318 117(3) . . ?
C316 C317 H317 121.6 . . ?
C318 C317 H317 121.6 . . ?
C310 C311 H311 117.8 . . ?
N305 C311 H311 117.8 . . ?
N305 C311 C310 124(2) . . ?
C309 C310 H310 120.7 . . ?
C311 C310 C309 118.6(19) . . ?
C311 C310 H310 120.7 . . ?
N301 C305 H305 119.4 . . ?
N301 C305 C304 121.3(17) . . ?
C304 C305 H305 119.4 . . ?
C303 C304 C305 119.7(16) . . ?
C303 C304 H304 120.2 . . ?
C305 C304 H304 120.2 . . ?
N301 Zn31 I301 111.1(11) . . ?
N301 Zn31 I302 103.3(13) . . ?
N301 Zn31 N312 99.7(8) . 6_565 ?
I302 Zn31 I301 126.5(3) . . ?
N312 Zn31 I301 105.7(6) 6_565 . ?
N312 Zn31 I302 107.4(6) 6_565 . ?
N311 Zn42 I403 112.3(11) 3_545 . ?
N311 Zn42 I404 100.1(12) 3_545 . ?
N311 Zn42 N405 103.6(13) 3_545 . ?
I404 Zn42 I403 126.3(6) . . ?
N405 Zn42 I403 104.8(12) . . ?
N405 Zn42 I404 107.8(17) . . ?
C312 N305 Zn32 121.2(17) . . ?
C312 N305 C311 115(2) . . ?
C311 N305 Zn32 123.0(17) . . ?
N307 Zn43 I406 120.4(6) . . ?
N307 Zn43 I405 95.2(7) . . ?
I406 Zn43 I405 124.3(5) . . ?
N406 Zn43 N307 93.9(14) . . ?
N406 Zn43 I406 115.9(10) . . ?
N406 Zn43 I405 101.3(9) . . ?
C335 C334 C326 121.0(19) . . ?
C335 C334 C333 120.6(16) . . ?
C333 C334 C326 118(2) . . ?
C334 C335 H335 120.3 . . ?
C334 C335 C336 119.5(18) . . ?
C336 C335 H335 120.3 . . ?
N308 C326 N310 122.0(16) . . ?
N308 C326 C334 119(2) . . ?
N310 C326 C334 119(3) . . ?
C335 C336 H336 119.1 . . ?
N312 C336 C335 122(2) . . ?
N312 C336 H336 119.1 . . ?
C334 C333 H333 123.3 . . ?
C334 C333 C332 113(2) . . ?
C332 C333 H333 123.3 . . ?
N311 C329 C328 127(3) . . ?
N311 C329 H329 116.7 . . ?
C328 C329 H329 116.7 . . ?
C336 N312 Zn41 127.1(16) . 6_566 ?
C336 N312 Zn31 121.8(16) . 6_566 ?
C332 N312 Zn41 112.8(12) . 6_566 ?
C332 N312 Zn31 117.8(12) . 6_566 ?
C332 N312 C336 119.4(16) . . ?
C316 C315 H315 119.0 . . ?
C314 C315 C316 122(3) . . ?
C314 C315 H315 119.0 . . ?
N306 C314 H314 117.0 . . ?
C315 C314 N306 126(3) . . ?
C315 C314 H314 117.0 . . ?
C333 C332 H332 117.3 . . ?
N312 C332 C333 125.4(18) . . ?
N312 C332 H332 117.3 . . ?
C406 N402 C408 114.4(15) . . ?
C407 N404 C408 118.4(15) . . ?
C401 N401 Zn41 116.9(14) . . ?
C405 N401 Zn41 122.7(15) . . ?
C405 N401 C401 116.8(16) . . ?
C406 N403 C407 117.3(16) . . ?
C409 C413 H413 119.8 . . ?
C412 C413 H413 119.8 . . ?
C412 C413 C409 120.5(19) . . ?
N402 C408 N404 121.4(15) . . ?
N402 C408 C416 116.8(15) . . ?
N404 C408 C416 121.4(16) . . ?
N404 C407 N403 122.0(16) . . ?
N404 C407 C409 120.6(19) . . ?
N403 C407 C409 117.0(15) . . ?
N402 C406 C403 114.2(15) . . ?
N403 C406 N402 125.0(15) . . ?
N403 C406 C403 119.9(16) . . ?
C413 C409 C407 124(2) . . ?
C413 C409 C410 115.5(18) . . ?
C407 C409 C410 118(2) . . ?
C402 C403 C406 119.8(15) . . ?
C404 C403 C406 122.1(14) . . ?
C404 C403 C402 117.1(18) . . ?
C417 C416 C408 117.8(19) . . ?
C415 C416 C408 118(3) . . ?
C415 C416 C417 121(2) . . ?
C418 N406 Zn43 110.0(17) . . ?
C414 N406 Zn43 130(2) . . ?
C414 N406 C418 118(2) . . ?
C413 C412 H412 118.8 . . ?
N405 C412 C413 122(3) . . ?
N405 C412 H412 118.8 . . ?
C403 C402 H402 120.2 . . ?
C403 C402 C401 119.7(16) . . ?
C401 C402 H402 120.2 . . ?
N406 C418 H418 120.8 . . ?
N406 C418 C417 118(2) . . ?
C417 C418 H418 120.8 . . ?
N401 C401 C402 117.8(18) . . ?
N401 C401 H401 121.1 . . ?
C402 C401 H401 121.1 . . ?
C416 C417 C418 115(3) . . ?
C416 C417 H417 122.6 . . ?
C418 C417 H417 122.6 . . ?
C410 C411 H411 118.5 . . ?
N405 C411 H411 118.5 . . ?
N405 C411 C410 123(2) . . ?
C409 C410 H410 121.0 . . ?
C411 C410 C409 118.0(19) . . ?
C411 C410 H410 121.0 . . ?
N401 C405 H405 121.6 . . ?
N401 C405 C404 116.7(18) . . ?
C404 C405 H405 121.6 . . ?
C403 C404 C405 123.2(15) . . ?
C403 C404 H404 118.4 . . ?
C405 C404 H404 118.4 . . ?
C412 N405 Zn42 115(2) . . ?
C411 N405 Zn42 124.3(16) . . ?
C411 N405 C412 118.7(19) . . ?
C416 C415 H415 120.1 . . ?
C414 C415 C416 120(3) . . ?
C414 C415 H415 120.1 . . ?
N406 C414 H414 117.8 . . ?
C415 C414 N406 124(3) . . ?
C415 C414 H414 117.8 . . ?

loop_
_geom_bond_atom_site_label_1
_geom_bond_atom_site_label_2
_geom_bond_distance
_geom_bond_site_symmetry_2
_geom_bond_publ_flag
I401 Zn41 2.557(9) . ?
I402 Zn41 2.516(8) . ?
I303 Zn32 2.547(13) . ?
Zn41 N312 1.977(16) 6_565 ?
Zn41 N401 2.23(2) . ?
I305 Zn33 2.542(6) . ?
I306 Zn33 2.524(7) . ?
I304 Zn32 2.542(16) . ?
Zn32 N311 2.22(3) 3_545 ?
Zn32 N305 2.07(3) . ?
Zn33 N307 1.983(17) . ?
Zn33 N306 2.116(19) . ?
N311 C330 1.33(3) . ?
N311 Zn42 1.90(2) 3_455 ?
N311 C329 1.33(4) . ?
N309 C325 1.33(3) . ?
N309 C324 1.38(3) . ?
N308 C324 1.36(2) . ?
N308 C326 1.24(3) . ?
N302 C308 1.37(2) . ?
N302 C306 1.352(18) . ?
N304 C308 1.37(2) . ?
N304 C307 1.276(19) . ?
N301 C301 1.38(2) . ?
N301 C305 1.33(2) . ?
N301 Zn31 1.94(2) . ?
N303 C307 1.37(2) . ?
N303 C306 1.270(19) . ?
N310 C325 1.33(2) . ?
N310 C326 1.36(3) . ?
C325 C327 1.47(4) . ?
C327 C331 1.28(5) . ?
C327 C328 1.30(3) . ?
C331 H331 0.9500 . ?
C331 C330 1.34(4) . ?
C313 H313 0.9500 . ?
C313 C309 1.41(3) . ?
C313 C312 1.35(2) . ?
C324 C321 1.41(3) . ?
C308 C316 1.51(2) . ?
C307 C309 1.42(2) . ?
C306 C303 1.48(2) . ?
C309 C310 1.44(2) . ?
C303 C302 1.34(2) . ?
C303 C304 1.35(2) . ?
C316 C317 1.35(3) . ?
C316 C315 1.31(4) . ?
C321 C322 1.3900 . ?
C321 C320 1.3900 . ?
C322 H322 0.9500 . ?
C322 C323 1.3900 . ?
C323 H323 0.9500 . ?
C323 N307 1.3900 . ?
N307 C319 1.3900 . ?
N307 Zn43 2.34(2) . ?
C319 H319 0.9500 . ?
C319 C320 1.3900 . ?
C320 H320 0.9500 . ?
C330 H330 0.9500 . ?
N306 C318 1.34(3) . ?
N306 C314 1.28(3) . ?
C312 H312 0.9500 . ?
C312 N305 1.33(3) . ?
C302 H302 0.9500 . ?
C302 C301 1.43(2) . ?
C328 H328 0.9500 . ?
C328 C329 1.41(4) . ?
C318 H318 0.9500 . ?
C318 C317 1.45(3) . ?
C301 H301 0.9500 . ?
C317 H317 0.9500 . ?
C311 H311 0.9500 . ?
C311 C310 1.41(2) . ?
C311 N305 1.33(3) . ?
C310 H310 0.9500 . ?
C305 H305 0.9500 . ?
C305 C304 1.41(2) . ?
C304 H304 0.9500 . ?
I301 Zn31 2.519(8) . ?
Zn31 I302 2.510(9) . ?
Zn31 N312 2.110(15) 6_565 ?
I403 Zn42 2.542(13) . ?
Zn42 I404 2.536(17) . ?
Zn42 N405 2.05(3) . ?
I406 Zn43 2.504(14) . ?
Zn43 I405 2.517(12) . ?
Zn43 N406 2.12(2) . ?
C334 C335 1.39(3) . ?
C334 C326 1.45(2) . ?
C334 C333 1.40(3) . ?
C335 H335 0.9500 . ?
C335 C336 1.39(2) . ?
C336 H336 0.9500 . ?
C336 N312 1.32(2) . ?
C333 H333 0.9500 . ?
C333 C332 1.46(2) . ?
C329 H329 0.9500 . ?
N312 C332 1.29(3) . ?
C315 H315 0.9500 . ?
C315 C314 1.27(3) . ?
C314 H314 0.9500 . ?
C332 H332 0.9500 . ?
N402 C408 1.36(2) . ?
N402 C406 1.354(18) . ?
N404 C408 1.36(2) . ?
N404 C407 1.28(2) . ?
N401 C401 1.39(2) . ?
N401 C405 1.34(2) . ?
N403 C407 1.38(2) . ?
N403 C406 1.262(19) . ?
C413 H413 0.9500 . ?
C413 C409 1.41(3) . ?
C413 C412 1.35(2) . ?
C408 C416 1.50(2) . ?
C407 C409 1.42(3) . ?
C406 C403 1.48(2) . ?
C409 C410 1.44(3) . ?
C403 C402 1.34(2) . ?
C403 C404 1.34(2) . ?
C416 C417 1.35(3) . ?
C416 C415 1.31(4) . ?
N406 C418 1.33(3) . ?
N406 C414 1.28(3) . ?
C412 H412 0.9500 . ?
C412 N405 1.33(3) . ?
C402 H402 0.9500 . ?
C402 C401 1.44(2) . ?
C418 H418 0.9500 . ?
C418 C417 1.43(3) . ?
C401 H401 0.9500 . ?
C417 H417 0.9500 . ?
C411 H411 0.9500 . ?
C411 C410 1.41(2) . ?
C411 N405 1.33(3) . ?
C410 H410 0.9500 . ?
C405 H405 0.9500 . ?
C405 C404 1.41(2) . ?
C404 H404 0.9500 . ?
C415 H415 0.9500 . ?
C415 C414 1.27(3) . ?
C414 H414 0.9500 . ?

loop_
_geom_torsion_atom_site_label_1
_geom_torsion_atom_site_label_2
_geom_torsion_atom_site_label_3
_geom_torsion_atom_site_label_4
_geom_torsion
_geom_torsion_site_symmetry_1
_geom_torsion_site_symmetry_2
_geom_torsion_site_symmetry_3
_geom_torsion_site_symmetry_4
_geom_torsion_publ_flag
Zn41 N312 C332 C333 172.7(11) 6_566 . . . ?
Zn41 N401 C401 C402 -170(3) . . . . ?
Zn41 N401 C405 C404 171(3) . . . . ?
Zn32 N311 C330 C331 -168.3(16) 3_455 . . . ?
Zn32 N311 C329 C328 166.4(14) 3_455 . . . ?
Zn33 N307 C319 C320 -171.1(11) . . . . ?
Zn33 N306 C318 C317 -167(5) . . . . ?
Zn33 N306 C314 C315 175(5) . . . . ?
N309 C325 C327 C331 163(2) . . . . ?
N309 C325 C327 C328 -17(2) . . . . ?
N309 C324 C321 C322 -166.7(10) . . . . ?
N309 C324 C321 C320 12(2) . . . . ?
N308 C324 C321 C322 14(2) . . . . ?
N308 C324 C321 C320 -167.5(11) . . . . ?
N302 C308 C316 C317 -164(7) . . . . ?
N302 C308 C316 C315 26(9) . . . . ?
N302 C306 C303 C302 -179(3) . . . . ?
N302 C306 C303 C304 -3(5) . . . . ?
N304 C308 C316 C317 -13(10) . . . . ?
N304 C308 C316 C315 177(6) . . . . ?
N304 C307 C309 C313 12(10) . . . . ?
N304 C307 C309 C310 175(6) . . . . ?
N301 C305 C304 C303 -7(6) . . . . ?
N303 C307 C309 C313 178(6) . . . . ?
N303 C307 C309 C310 -19(10) . . . . ?
N303 C306 C303 C302 2(5) . . . . ?
N303 C306 C303 C304 178(3) . . . . ?
N310 C325 C327 C331 -24(3) . . . . ?
N310 C325 C327 C328 155.6(18) . . . . ?
C325 N309 C324 N308 -4.1(19) . . . . ?
C325 N309 C324 C321 176.7(15) . . . . ?
C325 N310 C326 N308 2(2) . . . . ?
C325 N310 C326 C334 179.7(12) . . . . ?
C325 C327 C331 C330 179.0(15) . . . . ?
C325 C327 C328 C329 -178.3(16) . . . . ?
C327 C331 C330 N311 -1(4) . . . . ?
C327 C328 C329 N311 -1(4) . . . . ?
C331 C327 C328 C329 2(3) . . . . ?
C313 C309 C310 C311 -4(10) . . . . ?
C313 C312 N305 Zn32 -169(6) . . . . ?
C313 C312 N305 C311 17(11) . . . . ?
C324 N309 C325 N310 5(2) . . . . ?
C324 N309 C325 C327 176.6(13) . . . . ?
C324 N308 C326 N310 -1(2) . . . . ?
C324 N308 C326 C334 -179.6(11) . . . . ?
C324 C321 C322 C323 178.5(17) . . . . ?
C324 C321 C320 C319 -178.5(17) . . . . ?
C308 N302 C306 N303 -5(5) . . . . ?
C308 N302 C306 C303 176(3) . . . . ?
C308 N304 C307 N303 12(5) . . . . ?
C308 N304 C307 C309 178(5) . . . . ?
C308 C316 C317 C318 -158(6) . . . . ?
C308 C316 C315 C314 167(6) . . . . ?
C307 N304 C308 N302 -10(4) . . . . ?
C307 N304 C308 C316 -160(5) . . . . ?
C307 N303 C306 N302 6(4) . . . . ?
C307 N303 C306 C303 -175(3) . . . . ?
C307 C309 C310 C311 -169(7) . . . . ?
C306 N302 C308 N304 6(4) . . . . ?
C306 N302 C308 C316 159(4) . . . . ?
C306 N303 C307 N304 -10(4) . . . . ?
C306 N303 C307 C309 -175(5) . . . . ?
C306 C303 C302 C301 -178(3) . . . . ?
C306 C303 C304 C305 -175(3) . . . . ?
C309 C313 C312 N305 -19(12) . . . . ?
C303 C302 C301 N301 -6(5) . . . . ?
C316 C315 C314 N306 -10(11) . . . . ?
C321 C322 C323 N307 0.0 . . . . ?
C322 C321 C320 C319 0.0 . . . . ?
C322 C323 N307 Zn33 170.6(13) . . . . ?
C322 C323 N307 C319 0.0 . . . . ?
C322 C323 N307 Zn43 -170.4(10) . . . . ?
C323 N307 C319 C320 0.0 . . . . ?
N307 C319 C320 C321 0.0 . . . . ?
C320 C321 C322 C323 0.0 . . . . ?
C330 N311 C329 C328 0(3) . . . . ?
N306 C318 C317 C316 -8(10) . . . . ?
C312 C313 C309 C307 175(7) . . . . ?
C312 C313 C309 C310 12(11) . . . . ?
C302 C303 C304 C305 1(6) . . . . ?
C328 C327 C331 C330 -1(4) . . . . ?
C318 N306 C314 C315 14(9) . . . . ?
C301 N301 C305 C304 6(6) . . . . ?
C317 C316 C315 C314 -4(12) . . . . ?
C310 C311 N305 Zn32 177(5) . . . . ?
C310 C311 N305 C312 -9(9) . . . . ?
C305 N301 C301 C302 0(5) . . . . ?
C304 C303 C302 C301 5(6) . . . . ?
Zn31 N301 C301 C302 -171(3) . . . . ?
Zn31 N301 C305 C304 177(3) . . . . ?
Zn31 N312 C332 C333 169.8(11) 6_566 . . . ?
Zn42 N311 C330 C331 -173.5(16) 3_455 . . . ?
Zn42 N311 C329 C328 175.9(16) 3_455 . . . ?
N305 C311 C310 C309 3(10) . . . . ?
Zn43 N307 C319 C320 166.2(15) . . . . ?
Zn43 N406 C418 C417 174(5) . . . . ?
Zn43 N406 C414 C415 172(4) . . . . ?
C334 C335 C336 N312 -3(2) . . . . ?
C334 C333 C332 N312 -3(2) . . . . ?
C335 C334 C326 N308 -179.0(15) . . . . ?
C335 C334 C326 N310 3(2) . . . . ?
C335 C334 C333 C332 2(2) . . . . ?
C335 C336 N312 Zn41 -167.9(11) . . . 6_566 ?
C335 C336 N312 Zn31 -165.9(11) . . . 6_566 ?
C335 C336 N312 C332 2(2) . . . . ?
C326 N308 C324 N309 3(2) . . . . ?
C326 N308 C324 C321 -178.0(17) . . . . ?
C326 N310 C325 N309 -3(2) . . . . ?
C326 N310 C325 C327 -175.0(14) . . . . ?
C326 C334 C335 C336 176.9(12) . . . . ?
C326 C334 C333 C332 -174.0(12) . . . . ?
C336 N312 C332 C333 1(2) . . . . ?
C333 C334 C335 C336 1(2) . . . . ?
C333 C334 C326 N308 -3(2) . . . . ?
C333 C334 C326 N310 178.3(13) . . . . ?
C329 N311 C330 C331 1(3) . . . . ?
C315 C316 C317 C318 12(11) . . . . ?
C314 N306 C318 C317 -4(8) . . . . ?
N402 C408 C416 C417 174(6) . . . . ?
N402 C408 C416 C415 -25(8) . . . . ?
N402 C406 C403 C402 173(3) . . . . ?
N402 C406 C403 C404 4(5) . . . . ?
N404 C408 C416 C417 -13(10) . . . . ?
N404 C408 C416 C415 148(5) . . . . ?
N404 C407 C409 C413 -14(11) . . . . ?
N404 C407 C409 C410 -177(5) . . . . ?
N401 C405 C404 C403 10(6) . . . . ?
N403 C407 C409 C413 173(6) . . . . ?
N403 C407 C409 C410 11(9) . . . . ?
N403 C406 C403 C402 4(5) . . . . ?
N403 C406 C403 C404 -165(4) . . . . ?
C413 C409 C410 C411 2(10) . . . . ?
C413 C412 N405 Zn42 180(6) . . . . ?
C413 C412 N405 C411 -16(11) . . . . ?
C408 N402 C406 N403 -13(5) . . . . ?
C408 N402 C406 C403 178(3) . . . . ?
C408 N404 C407 N403 6(5) . . . . ?
C408 N404 C407 C409 -167(5) . . . . ?
C408 C416 C417 C418 163(6) . . . . ?
C408 C416 C415 C414 -174(5) . . . . ?
C407 N404 C408 N402 -7(4) . . . . ?
C407 N404 C408 C416 -180(5) . . . . ?
C407 N403 C406 N402 13(5) . . . . ?
C407 N403 C406 C403 -179(3) . . . . ?
C407 C409 C410 C411 166(7) . . . . ?
C406 N402 C408 N404 10(4) . . . . ?
C406 N402 C408 C416 -177(5) . . . . ?
C406 N403 C407 N404 -8(5) . . . . ?
C406 N403 C407 C409 164(5) . . . . ?
C406 C403 C402 C401 179(3) . . . . ?
C406 C403 C404 C405 -179(4) . . . . ?
C409 C413 C412 N405 18(12) . . . . ?
C403 C402 C401 N401 -9(5) . . . . ?
C416 C415 C414 N406 7(9) . . . . ?
N406 C418 C417 C416 14(10) . . . . ?
C412 C413 C409 C407 -173(8) . . . . ?
C412 C413 C409 C410 -10(11) . . . . ?
C402 C403 C404 C405 12(6) . . . . ?
C418 N406 C414 C415 10(8) . . . . ?
C401 N401 C405 C404 -31(6) . . . . ?
C417 C416 C415 C414 -13(11) . . . . ?
C410 C411 N405 Zn42 170(5) . . . . ?
C410 C411 N405 C412 7(10) . . . . ?
C405 N401 C401 C402 31(5) . . . . ?
C404 C403 C402 C401 -12(5) . . . . ?
N405 C411 C410 C409 -1(10) . . . . ?
C415 C416 C417 C418 3(11) . . . . ?
C414 N406 C418 C417 -20(8) . . . . ?

loop_
_exptl_oxdiff_crystal_face_indexfrac_h
_exptl_oxdiff_crystal_face_indexfrac_k
_exptl_oxdiff_crystal_face_indexfrac_l
_exptl_oxdiff_crystal_face_x
_exptl_oxdiff_crystal_face_y
_exptl_oxdiff_crystal_face_z
-1.0000 0.0002 -0.0002 -0.0057 -0.0394 0.0230
1.0000 -0.0002 0.0002 0.0057 0.0394 -0.0230
-0.0009 0.9993 0.0002 0.0070 0.0507 0.0884
0.0009 -0.9993 -0.0002 -0.0070 -0.0507 -0.0884
-1.0018 1.9987 0.0002 0.0083 0.0621 0.1997
-2.0010 0.9996 -0.0002 -0.0043 -0.0280 0.1344
1.9992 0.9989 0.0005 0.0183 0.1294 0.0423
-1.9992 -0.9989 -0.0005 -0.0183 -0.1294 -0.0423
2.0010 -0.9996 0.0002 0.0043 0.0280 -0.1344
-0.0012 -0.0000 1.0012 0.0532 -0.0001 -0.0041
0.0012 0.0000 -1.0012 -0.0532 0.0001 0.0041
-1.0033 0.9994 2.0025 0.1077 0.0111 0.1032
1.0021 -0.9995 -1.0012 -0.0545 -0.0112 -0.1073
0.9988 -0.0002 1.0014 0.0589 0.0392 -0.0271
-1.0003 -0.9991 1.0009 0.0406 -0.0902 -0.0694
-2.0013 0.0003 1.0009 0.0419 -0.0788 0.0420
2.0013 -0.0003 -1.0009 -0.0419 0.0788 -0.0420
2.0016 0.9989 -2.0020 -0.0881 0.1297 0.0505

loop_
_smtbx_masks_void_nr
_smtbx_masks_void_average_x
_smtbx_masks_void_average_y
_smtbx_masks_void_average_z
_smtbx_masks_void_volume
_smtbx_masks_void_count_electrons
_smtbx_masks_void_content
1 -0.273 -0.680 -0.023 3188.2 823.7 ?
2 -0.962 -0.929 -0.212 3188.2 823.7 ?
